data_7107601
loop_
_publ_author_name
'Gargi Mukherjee'
'Kumar Biradha'

_publ_section_title
;
 Post-synthetic modification of isomorphic coordination layers: exchange
 dynamics of metal ions in single crystal to single crystal fashion
;
_journal_name_full Chem.Commun.
_journal_page_first 4293
_journal_paper_doi 10.1039/c2cc30983a
_journal_volume 48
_journal_year 2012
_chemical_formula_sum 'C64 H48 Cu F12 N6 O16 P2'
_chemical_formula_weight 1510.56
_chemical_name_systematic
;
?
;
_space_group_IT_number 14
_symmetry_cell_setting monoclinic
_symmetry_space_group_name_Hall '-P 2ybc'
_symmetry_space_group_name_H-M 'P 1 21/c 1'
_atom_sites_solution_hydrogens geom
_atom_sites_solution_primary direct
_atom_sites_solution_secondary difmap
_audit_creation_method SHELXL-97
_cell_angle_alpha 90.00
_cell_angle_beta 96.438(7)
_cell_angle_gamma 90.00
_cell_formula_units_Z 2
_cell_length_a 10.224(2)
_cell_length_b 18.934(4)
_cell_length_c 16.667(4)
_cell_measurement_reflns_used 5798
_cell_measurement_temperature 293(2)
_cell_measurement_theta_max 25.50
_cell_measurement_theta_min 1.63
_cell_volume 3206.1(12)
_computing_structure_refinement 'SHELXL-97 (Sheldrick, 1997)'
_computing_structure_solution 'SHELXS-97 (Sheldrick, 1990)'
_diffrn_ambient_temperature 293(2)
_diffrn_measured_fraction_theta_full 0.972
_diffrn_measured_fraction_theta_max 0.972
_diffrn_measurement_device_type 'Bruker APEX-2 CCD'
_diffrn_measurement_method hemisphere
_diffrn_radiation_monochromator graphite
_diffrn_radiation_source 'fine-focus sealed tube'
_diffrn_radiation_type MoK\a
_diffrn_radiation_wavelength 0.71073
_diffrn_reflns_av_R_equivalents 0.0632
_diffrn_reflns_av_sigmaI/netI 0.0443
_diffrn_reflns_limit_h_max 12
_diffrn_reflns_limit_h_min -12
_diffrn_reflns_limit_k_max 22
_diffrn_reflns_limit_k_min -22
_diffrn_reflns_limit_l_max 20
_diffrn_reflns_limit_l_min -20
_diffrn_reflns_number 37242
_diffrn_reflns_theta_full 25.50
_diffrn_reflns_theta_max 25.50
_diffrn_reflns_theta_min 1.63
_exptl_absorpt_coefficient_mu 0.500
_exptl_absorpt_correction_T_max 0.923
_exptl_absorpt_correction_T_min 0.861
_exptl_absorpt_correction_type empirical
_exptl_absorpt_process_details SADABS
_exptl_crystal_colour Green
_exptl_crystal_density_diffrn 1.565
_exptl_crystal_density_meas ?
_exptl_crystal_density_method 'not measured'
_exptl_crystal_description blocks
_exptl_crystal_F_000 1538
_exptl_crystal_size_max 0.30
_exptl_crystal_size_mid 0.25
_exptl_crystal_size_min 0.16
_refine_diff_density_max 1.063
_refine_diff_density_min -0.509
_refine_diff_density_rms 0.092
_refine_ls_extinction_method none
_refine_ls_goodness_of_fit_ref 1.407
_refine_ls_hydrogen_treatment constr
_refine_ls_matrix_type full
_refine_ls_number_parameters 408
_refine_ls_number_reflns 5798
_refine_ls_number_restraints 0
_refine_ls_restrained_S_all 1.407
_refine_ls_R_factor_all 0.1096
_refine_ls_R_factor_gt 0.0835
_refine_ls_shift/su_max 0.003
_refine_ls_shift/su_mean 0.000
_refine_ls_structure_factor_coef Fsqd
_refine_ls_weighting_details 'calc w=1/[\s^2^(Fo^2^)+(0.1000P)^2^+0.0000P] where P=(Fo^2^+2Fc^2^)/3'
_refine_ls_weighting_scheme calc
_refine_ls_wR_factor_gt 0.2109
_refine_ls_wR_factor_ref 0.2229
_reflns_number_gt 3962
_reflns_number_total 5798
_reflns_threshold_expression >2sigma(I)
_cod_data_source_file c2cc30983a.txt
_cod_data_source_block 3a
_cod_depositor_comments
;
The following automatic conversions were performed:

'_exptl_crystal_density_meas' value 'not measured' was changed to '?'
- the value is perceived as not measured.

Automatic conversion script
Id: cif_fix_values 3008 2015-01-20 13:52:24Z robertas 
;
_cod_original_cell_volume 3205.9(12)
_cod_original_sg_symbol_H-M P2(1)/c
_cod_database_code 7107601

loop_
_symmetry_equiv_pos_as_xyz
'x, y, z'
'-x, y+1/2, -z+1/2'
'-x, -y, -z'
'x, -y-1/2, z-1/2'

loop_
_atom_site_label
_atom_site_type_symbol
_atom_site_fract_x
_atom_site_fract_y
_atom_site_fract_z
_atom_site_U_iso_or_equiv
_atom_site_adp_type
_atom_site_occupancy
_atom_site_symmetry_multiplicity
_atom_site_calc_flag
_atom_site_refinement_flags
Cu1 Cu 0.0000 0.0000 0.0000 0.0364(3) Uani 1 2 d S
P100 P -0.4976(2) 0.16930(11) -0.15927(13) 0.0929(6) Uani 1 1 d .
F100 F -0.5809(7) 0.1415(5) -0.0915(5) 0.234(4) Uani 1 1 d .
F101 F -0.5730(6) 0.1334(4) -0.2350(4) 0.198(3) Uani 1 1 d .
F102 F -0.5889(8) 0.2301(3) -0.1675(5) 0.224(3) Uani 1 1 d .
F104 F -0.3897(9) 0.1849(5) -0.2117(5) 0.230(4) Uani 1 1 d .
F105 F -0.4249(6) 0.0946(3) -0.1445(3) 0.1453(19) Uani 1 1 d .
F103 F -0.4022(7) 0.1941(3) -0.0843(4) 0.188(3) Uani 1 1 d .
O1W O 0.1249(3) 0.03594(16) 0.12385(19) 0.0502(8) Uani 1 1 d .
O1 O -0.8087(3) 0.16322(16) 0.3937(2) 0.0541(8) Uani 1 1 d .
O2 O -0.8313(3) -0.09019(15) 0.3543(2) 0.0558(9) Uani 1 1 d .
O3 O -0.4939(3) 0.04368(16) 0.25345(18) 0.0461(8) Uani 1 1 d .
C1 C -0.7683(4) 0.0995(2) 0.3605(3) 0.0447(11) Uani 1 1 d .
C2 C -0.8292(4) 0.0368(2) 0.3730(3) 0.0470(11) Uani 1 1 d .
H2 H -0.9023 0.0345 0.4015 0.056 Uiso 1 1 calc R
C3 C -0.7778(5) -0.0226(2) 0.3416(3) 0.0452(11) Uani 1 1 d .
C4 C -0.6682(4) -0.0218(2) 0.3022(3) 0.0439(11) Uani 1 1 d .
H4 H -0.6344 -0.0632 0.2827 0.053 Uiso 1 1 calc R
C5 C -0.6090(4) 0.0426(2) 0.2921(3) 0.0424(10) Uani 1 1 d .
C6 C -0.6581(4) 0.1041(2) 0.3213(3) 0.0417(10) Uani 1 1 d .
H6 H -0.6175 0.1473 0.3145 0.050 Uiso 1 1 calc R
O11 O -1.0182(4) 0.1545(2) 0.3362(3) 0.0908(14) Uani 1 1 d .
N11 N -0.9817(3) 0.39775(18) 0.4560(2) 0.0414(9) Uani 1 1 d .
C11 C -0.8688(5) 0.3636(2) 0.4756(3) 0.0517(12) Uani 1 1 d .
H11 H -0.8011 0.3867 0.5072 0.062 Uiso 1 1 calc R
C12 C -0.8482(4) 0.2954(2) 0.4509(3) 0.0504(12) Uani 1 1 d .
H12 H -0.7678 0.2734 0.4657 0.061 Uiso 1 1 calc R
C13 C -0.9462(5) 0.2603(2) 0.4045(3) 0.0471(11) Uani 1 1 d .
C14 C -1.0642(5) 0.2960(3) 0.3829(3) 0.0582(13) Uani 1 1 d .
H14 H -1.1333 0.2743 0.3512 0.070 Uiso 1 1 calc R
C15 C -1.0757(5) 0.3644(2) 0.4097(3) 0.0529(12) Uani 1 1 d .
H15 H -1.1538 0.3884 0.3944 0.063 Uiso 1 1 calc R
C16 C -0.9317(5) 0.1872(3) 0.3736(3) 0.0551(13) Uani 1 1 d .
O21 O -1.0261(5) -0.0645(2) 0.2901(3) 0.1110(18) Uani 1 1 d .
N21 N -1.0444(6) -0.3234(2) 0.3519(3) 0.0743(14) Uani 1 1 d .
C21 C -0.9268(7) -0.2990(3) 0.3720(4) 0.0854(19) Uani 1 1 d .
H21 H -0.8629 -0.3312 0.3927 0.103 Uiso 1 1 calc R
C22 C -0.8882(6) -0.2298(3) 0.3655(4) 0.0703(15) Uani 1 1 d .
H22 H -0.8022 -0.2156 0.3818 0.084 Uiso 1 1 calc R
C23 C -0.9827(5) -0.1824(3) 0.3337(3) 0.0548(12) Uani 1 1 d .
C24 C -1.1083(6) -0.2066(3) 0.3118(4) 0.0702(15) Uani 1 1 d .
H24 H -1.1741 -0.1759 0.2904 0.084 Uiso 1 1 calc R
C25 C -1.1351(7) -0.2766(3) 0.3219(4) 0.0757(17) Uani 1 1 d .
H25 H -1.2205 -0.2925 0.3072 0.091 Uiso 1 1 calc R
C26 C -0.9506(6) -0.1057(3) 0.3227(3) 0.0573(13) Uani 1 1 d .
O31 O -0.6085(3) 0.0757(3) 0.1376(2) 0.0836(13) Uani 1 1 d .
N31 N -0.1625(3) 0.02422(18) 0.0579(2) 0.0379(8) Uani 1 1 d .
C31 C -0.1600(4) 0.0146(2) 0.1372(3) 0.0469(11) Uani 1 1 d .
H31 H -0.0818 -0.0005 0.1660 0.056 Uiso 1 1 calc R
C32 C -0.2668(4) 0.0256(3) 0.1786(3) 0.0467(11) Uani 1 1 d .
H32 H -0.2606 0.0181 0.2340 0.056 Uiso 1 1 calc R
C33 C -0.3826(4) 0.0478(2) 0.1373(3) 0.0442(11) Uani 1 1 d .
C34 C -0.3852(4) 0.0593(3) 0.0553(3) 0.0496(12) Uani 1 1 d .
H34 H -0.4613 0.0758 0.0255 0.059 Uiso 1 1 calc R
C35 C -0.2754(4) 0.0461(3) 0.0185(3) 0.0492(12) Uani 1 1 d .
H35 H -0.2796 0.0528 -0.0370 0.059 Uiso 1 1 calc R
C36 C -0.5073(4) 0.0580(3) 0.1745(3) 0.0496(12) Uani 1 1 d .
C1A C -0.6019(11) -0.0800(6) -0.4804(6) 0.146(4) Uiso 1 1 d .
C2A C -0.5514(9) -0.0113(5) -0.4849(5) 0.116(3) Uiso 1 1 d .
C3A C -0.6171(12) 0.0539(6) -0.4420(7) 0.145(3) Uiso 1 1 d .
C4A C -0.7235(12) 0.0376(7) -0.4095(7) 0.157(4) Uiso 1 1 d .
H4A H -0.7727 0.0718 -0.3863 0.189 Uiso 1 1 calc R
C5A C -0.7612(15) -0.0356(8) -0.4113(9) 0.192(5) Uiso 1 1 d .
H5A H -0.8375 -0.0442 -0.3873 0.231 Uiso 1 1 calc R
C6A C -0.7135(12) -0.0893(7) -0.4378(7) 0.161(4) Uiso 1 1 d .
H6A H -0.7488 -0.1338 -0.4304 0.194 Uiso 1 1 calc R
C7A C -0.5412(12) -0.1351(7) -0.5120(6) 0.157(4) Uiso 1 1 d .
H7A H -0.5713 -0.1811 -0.5078 0.189 Uiso 1 1 calc R
C8A C -0.5724(10) 0.1191(6) -0.4476(6) 0.132(3) Uiso 1 1 d .
H8A H -0.6159 0.1558 -0.4247 0.158 Uiso 1 1 calc R

loop_
_atom_site_aniso_label
_atom_site_aniso_U_11
_atom_site_aniso_U_22
_atom_site_aniso_U_33
_atom_site_aniso_U_23
_atom_site_aniso_U_13
_atom_site_aniso_U_12
Cu1 0.0264(4) 0.0318(4) 0.0541(5) 0.0073(3) 0.0179(3) 0.0022(3)
P100 0.0799(12) 0.0973(14) 0.1020(14) -0.0186(11) 0.0121(11) 0.0252(11)
F100 0.178(6) 0.311(11) 0.234(7) 0.092(7) 0.117(6) 0.093(7)
F101 0.181(6) 0.210(7) 0.182(5) -0.063(5) -0.079(5) 0.073(5)
F102 0.264(8) 0.125(4) 0.286(8) -0.022(5) 0.041(7) 0.120(5)
F104 0.250(8) 0.230(8) 0.221(7) 0.037(6) 0.075(7) -0.106(7)
F105 0.173(5) 0.152(5) 0.106(3) -0.010(3) -0.006(3) 0.054(4)
F103 0.215(7) 0.147(5) 0.193(6) -0.055(4) -0.021(5) -0.004(5)
O1W 0.0361(17) 0.0506(19) 0.065(2) -0.0073(15) 0.0117(15) -0.0028(14)
O1 0.0440(19) 0.0388(17) 0.083(2) -0.0148(15) 0.0237(16) 0.0058(14)
O2 0.050(2) 0.0342(17) 0.085(2) 0.0080(15) 0.0144(18) -0.0013(15)
O3 0.0332(16) 0.058(2) 0.0498(18) 0.0029(14) 0.0175(13) 0.0079(14)
C1 0.046(3) 0.034(2) 0.057(3) -0.0052(19) 0.014(2) 0.010(2)
C2 0.041(3) 0.042(3) 0.064(3) 0.004(2) 0.030(2) 0.004(2)
C3 0.046(3) 0.033(2) 0.059(3) 0.006(2) 0.018(2) 0.003(2)
C4 0.045(3) 0.034(2) 0.056(3) -0.0053(19) 0.018(2) 0.0075(19)
C5 0.031(2) 0.053(3) 0.044(2) 0.000(2) 0.0115(19) 0.006(2)
C6 0.034(2) 0.038(2) 0.056(3) 0.0012(19) 0.014(2) 0.0001(19)
O11 0.067(3) 0.059(2) 0.143(4) -0.044(3) -0.007(3) 0.016(2)
N11 0.0291(19) 0.039(2) 0.059(2) -0.0049(17) 0.0191(17) 0.0001(16)
C11 0.036(3) 0.043(3) 0.077(3) -0.009(2) 0.013(2) 0.006(2)
C12 0.035(2) 0.047(3) 0.072(3) -0.005(2) 0.018(2) 0.010(2)
C13 0.044(3) 0.037(2) 0.064(3) -0.008(2) 0.023(2) 0.003(2)
C14 0.047(3) 0.047(3) 0.082(4) -0.021(2) 0.011(3) -0.004(2)
C15 0.040(3) 0.040(3) 0.080(3) -0.010(2) 0.013(2) 0.008(2)
C16 0.047(3) 0.040(3) 0.081(4) -0.011(2) 0.024(3) 0.004(2)
O21 0.109(4) 0.050(2) 0.159(4) 0.033(3) -0.052(3) -0.016(2)
N21 0.086(4) 0.050(3) 0.090(3) 0.004(2) 0.021(3) -0.019(3)
C21 0.089(5) 0.042(3) 0.126(5) 0.022(3) 0.013(4) 0.007(3)
C22 0.062(3) 0.044(3) 0.103(4) 0.011(3) 0.002(3) -0.004(3)
C23 0.059(3) 0.044(3) 0.062(3) 0.004(2) 0.008(2) -0.005(2)
C24 0.075(4) 0.054(3) 0.080(4) 0.006(3) 0.001(3) -0.004(3)
C25 0.080(4) 0.056(4) 0.090(4) 0.001(3) 0.005(3) -0.023(3)
C26 0.068(4) 0.043(3) 0.060(3) 0.016(2) 0.003(3) 0.002(3)
O31 0.030(2) 0.153(4) 0.070(2) 0.029(2) 0.0150(17) 0.018(2)
N31 0.0265(18) 0.0354(18) 0.054(2) 0.0066(16) 0.0166(16) 0.0003(14)
C31 0.034(2) 0.053(3) 0.055(3) 0.013(2) 0.013(2) 0.007(2)
C32 0.036(3) 0.058(3) 0.047(3) 0.009(2) 0.010(2) 0.007(2)
C33 0.032(2) 0.048(3) 0.054(3) 0.002(2) 0.014(2) -0.0051(19)
C34 0.021(2) 0.079(3) 0.049(3) 0.008(2) 0.0051(19) 0.006(2)
C35 0.035(3) 0.060(3) 0.052(3) 0.004(2) 0.008(2) -0.002(2)
C36 0.027(3) 0.059(3) 0.066(3) 0.003(2) 0.016(2) 0.000(2)

loop_
_atom_type_symbol
_atom_type_description
_atom_type_scat_dispersion_real
_atom_type_scat_dispersion_imag
_atom_type_scat_source
C C 0.0033 0.0016 'International Tables Vol C Tables 4.2.6.8 and 6.1.1.4'
H H 0.0000 0.0000 'International Tables Vol C Tables 4.2.6.8 and 6.1.1.4'
N N 0.0061 0.0033 'International Tables Vol C Tables 4.2.6.8 and 6.1.1.4'
O O 0.0106 0.0060 'International Tables Vol C Tables 4.2.6.8 and 6.1.1.4'
F F 0.0171 0.0103 'International Tables Vol C Tables 4.2.6.8 and 6.1.1.4'
P P 0.1023 0.0942 'International Tables Vol C Tables 4.2.6.8 and 6.1.1.4'
Cu Cu 0.3201 1.2651 'International Tables Vol C Tables 4.2.6.8 and 6.1.1.4'

loop_
_geom_angle_atom_site_label_1
_geom_angle_atom_site_label_2
_geom_angle_atom_site_label_3
_geom_angle
_geom_angle_site_symmetry_1
_geom_angle_site_symmetry_3
N31 Cu1 N31 180.0 3 .
N31 Cu1 N11 86.17(13) 3 4_665
N31 Cu1 N11 93.83(13) . 4_665
N31 Cu1 N11 93.83(13) 3 2_445
N31 Cu1 N11 86.17(13) . 2_445
N11 Cu1 N11 180.00 4_665 2_445
N31 Cu1 O1W 94.96(12) 3 .
N31 Cu1 O1W 85.04(12) . .
N11 Cu1 O1W 88.80(13) 4_665 .
N11 Cu1 O1W 91.20(13) 2_445 .
N31 Cu1 O1W 85.04(12) 3 3
N31 Cu1 O1W 94.96(12) . 3
N11 Cu1 O1W 91.20(13) 4_665 3
N11 Cu1 O1W 88.80(13) 2_445 3
O1W Cu1 O1W 180.0 . 3
F102 P100 F104 106.8(5) . .
F102 P100 F101 90.9(4) . .
F104 P100 F101 86.8(5) . .
F102 P100 F103 99.8(4) . .
F104 P100 F103 88.4(5) . .
F101 P100 F103 169.2(4) . .
F102 P100 F100 86.6(4) . .
F104 P100 F100 165.0(5) . .
F101 P100 F100 100.2(5) . .
F103 P100 F100 82.4(4) . .
F102 P100 F105 167.9(5) . .
F104 P100 F105 84.6(4) . .
F101 P100 F105 85.3(3) . .
F103 P100 F105 84.5(3) . .
F100 P100 F105 82.8(4) . .
C16 O1 C1 119.9(4) . .
C26 O2 C3 120.1(4) . .
C36 O3 C5 117.2(3) . .
C2 C1 C6 122.8(4) . .
C2 C1 O1 121.7(4) . .
C6 C1 O1 115.3(4) . .
C3 C2 C1 117.0(4) . .
C4 C3 C2 123.1(4) . .
C4 C3 O2 115.8(4) . .
C2 C3 O2 120.9(4) . .
C3 C4 C5 117.8(4) . .
C6 C5 C4 121.5(4) . .
C6 C5 O3 120.4(4) . .
C4 C5 O3 118.1(4) . .
C1 C6 C5 117.9(4) . .
C15 N11 C11 117.7(4) . .
C15 N11 Cu1 124.0(3) . 2_455
C11 N11 Cu1 118.3(3) . 2_455
N11 C11 C12 122.6(5) . .
C13 C12 C11 119.8(4) . .
C12 C13 C14 117.9(4) . .
C12 C13 C16 123.5(4) . .
C14 C13 C16 118.6(5) . .
C15 C14 C13 118.3(5) . .
N11 C15 C14 123.7(4) . .
O11 C16 O1 124.9(4) . .
O11 C16 C13 124.3(5) . .
O1 C16 C13 110.8(4) . .
C21 N21 C25 116.5(5) . .
N21 C21 C22 125.7(6) . .
C21 C22 C23 117.1(5) . .
C24 C23 C22 118.5(5) . .
C24 C23 C26 120.0(5) . .
C22 C23 C26 121.4(5) . .
C25 C24 C23 119.0(6) . .
N21 C25 C24 123.2(6) . .
O21 C26 O2 124.5(5) . .
O21 C26 C23 123.5(5) . .
O2 C26 C23 112.0(4) . .
C35 N31 C31 116.9(4) . .
C35 N31 Cu1 122.6(3) . .
C31 N31 Cu1 120.4(3) . .
N31 C31 C32 123.4(4) . .
C33 C32 C31 119.1(4) . .
C32 C33 C34 117.8(4) . .
C32 C33 C36 124.2(4) . .
C34 C33 C36 118.0(4) . .
C35 C34 C33 119.5(4) . .
N31 C35 C34 123.3(4) . .
O31 C36 O3 123.6(4) . .
O31 C36 C33 123.7(4) . .
O3 C36 C33 112.7(4) . .
C7A C1A C2A 120.4(11) . .
C7A C1A C6A 122.0(12) . .
C2A C1A C6A 117.5(11) . .
C2A C2A C1A 130.5(13) 3_454 .
C2A C2A C3A 108.6(11) 3_454 .
C1A C2A C3A 120.8(9) . .
C4A C3A C8A 124.1(12) . .
C4A C3A C2A 114.3(11) . .
C8A C3A C2A 121.2(11) . .
C3A C4A C5A 117.0(12) . .
C6A C5A C4A 133.4(15) . .
C5A C6A C1A 116.8(14) . .
C1A C7A C8A 116.8(12) . 3_454
C3A C8A C7A 122.2(12) . 3_454

loop_
_geom_bond_atom_site_label_1
_geom_bond_atom_site_label_2
_geom_bond_distance
_geom_bond_site_symmetry_2
Cu1 N31 2.065(3) 3
Cu1 N31 2.065(3) .
Cu1 N11 2.086(3) 4_665
Cu1 N11 2.086(3) 2_445
Cu1 O1W 2.401(3) .
Cu1 O1W 2.401(3) 3
P100 F102 1.479(5) .
P100 F104 1.511(7) .
P100 F101 1.559(6) .
P100 F103 1.568(6) .
P100 F100 1.579(7) .
P100 F105 1.604(5) .
O1 C16 1.343(6) .
O1 C1 1.408(5) .
O2 C26 1.307(6) .
O2 C3 1.416(5) .
O3 C36 1.335(5) .
O3 C5 1.404(5) .
C1 C2 1.368(6) .
C1 C6 1.367(6) .
C2 C3 1.369(6) .
C3 C4 1.361(6) .
C4 C5 1.379(6) .
C5 C6 1.378(6) .
O11 C16 1.196(6) .
N11 C15 1.323(6) .
N11 C11 1.332(6) .
N11 Cu1 2.086(3) 2_455
C11 C12 1.378(6) .
C12 C13 1.368(7) .
C13 C14 1.394(7) .
C13 C16 1.490(6) .
C14 C15 1.379(6) .
O21 C26 1.186(6) .
N21 C21 1.296(8) .
N21 C25 1.338(8) .
C21 C22 1.377(8) .
C22 C23 1.381(7) .
C23 C24 1.374(7) .
C23 C26 1.503(7) .
C24 C25 1.367(8) .
O31 C36 1.191(5) .
N31 C35 1.329(5) .
N31 C31 1.332(5) .
C31 C32 1.371(6) .
C32 C33 1.367(6) .
C33 C34 1.380(6) .
C33 C36 1.492(6) .
C34 C35 1.361(6) .
C1A C7A 1.350(13) .
C1A C2A 1.405(13) .
C1A C6A 1.420(14) .
C2A C2A 1.288(17) 3_454
C2A C3A 1.611(14) .
C3A C4A 1.304(14) .
C3A C8A 1.323(13) .
C4A C5A 1.439(17) .
C5A C6A 1.231(15) .
C7A C8A 1.438(13) 3_454
C8A C7A 1.438(13) 3_454
